data_4086861
loop_
_publ_author_name
'Ogawa, Takahiko'
'Ruddy, Adam J.'
'Sydora, Orson L.'
'Stradiotto, Mark'
'Turculet, Laura'

_publ_section_title
;
 Cobalt- and Iron-Catalyzed Isomerization--Hydroboration of Branched
 Alkenes: Terminal Hydroboration with Pinacolborane and
 1,3,2-Diazaborolanes
;
_journal_name_full Organometallics
_journal_paper_doi 10.1021/acs.organomet.6b00823
_journal_year 2016
_chemical_formula_sum 'C33 H56 Co F2 N3 P Si2'
_chemical_formula_weight 678.88
_space_group_IT_number 2
_symmetry_cell_setting triclinic
_symmetry_Int_Tables_number 2
_symmetry_space_group_name_Hall '-P 1'
_symmetry_space_group_name_H-M 'P -1'
_atom_sites_solution_hydrogens geom
_audit_conform_dict_location ftp://ftp.iucr.org/pub/cif_core.dic
_audit_conform_dict_name cif_core.dic
_audit_conform_dict_version 2.4.3
_audit_creation_date 2015-05-06T11:44:51-00:00
_audit_creation_method 'WinGX routine CIF_UPDATE'
_cell_angle_alpha 77.258(5)
_cell_angle_beta 71.916(5)
_cell_angle_gamma 63.550(5)
_cell_formula_units_Z 2
_cell_length_a 11.293(5)
_cell_length_b 12.262(5)
_cell_length_c 16.355(5)
_cell_measurement_reflns_used 9193
_cell_measurement_temperature 193(2)
_cell_measurement_theta_max 27.15
_cell_measurement_theta_min 2.38
_cell_measurement_wavelength 0.71073
_cell_volume 1918.5(13)
_computing_cell_refinement 'Bruker SAINT'
_computing_data_collection 'Bruker APEX2'
_computing_data_reduction 'Bruker SAINT'
_computing_molecular_graphics 'Ortep for Windows (Farrugia, 2012)'
_computing_publication_material 'WinGX publication routines (Farrugia, 2012)'
_computing_structure_refinement 'SHELXL-2014/6 (Sheldrick, 2014)'
_diffrn_ambient_temperature 193(2)
_diffrn_measured_fraction_theta_full 0.999
_diffrn_measured_fraction_theta_max 0.969
_diffrn_measurement_device_type 'Bruker APEX-II CCD'
_diffrn_measurement_method '\w scans'
_diffrn_radiation_probe x-ray
_diffrn_radiation_type MoK\a
_diffrn_radiation_wavelength 0.71073
_diffrn_reflns_av_R_equivalents 0.0306
_diffrn_reflns_Laue_measured_fraction_full 0.999
_diffrn_reflns_Laue_measured_fraction_max 0.969
_diffrn_reflns_limit_h_max 14
_diffrn_reflns_limit_h_min -15
_diffrn_reflns_limit_k_max 16
_diffrn_reflns_limit_k_min -16
_diffrn_reflns_limit_l_max 21
_diffrn_reflns_limit_l_min -21
_diffrn_reflns_number 29329
_diffrn_reflns_point_group_measured_fraction_full 0.999
_diffrn_reflns_point_group_measured_fraction_max 0.969
_diffrn_reflns_theta_full 25.242
_diffrn_reflns_theta_max 28.356
_diffrn_reflns_theta_min 1.864
_exptl_absorpt_coefficient_mu 0.585
_exptl_absorpt_correction_T_max 1.0000
_exptl_absorpt_correction_T_min 0.7495
_exptl_absorpt_correction_type numerical
_exptl_absorpt_process_details 'SADABS 2014/5'
_exptl_crystal_colour red
_exptl_crystal_density_diffrn 1.175
_exptl_crystal_density_method 'not measured'
_exptl_crystal_description fragment
_exptl_crystal_F_000 726
_exptl_crystal_size_max 0.436
_exptl_crystal_size_mid 0.212
_exptl_crystal_size_min 0.097
_refine_diff_density_max 0.331
_refine_diff_density_min -0.28
_refine_diff_density_rms 0.048
_refine_ls_extinction_method none
_refine_ls_goodness_of_fit_ref 1.04
_refine_ls_hydrogen_treatment constr
_refine_ls_matrix_type full
_refine_ls_number_constraints 0
_refine_ls_number_parameters 395
_refine_ls_number_reflns 9298
_refine_ls_number_restraints 0
_refine_ls_restrained_S_all 1.04
_refine_ls_R_factor_all 0.0495
_refine_ls_R_factor_gt 0.0366
_refine_ls_shift/su_max 0.001
_refine_ls_shift/su_mean 0
_refine_ls_structure_factor_coef Fsqd
_refine_ls_weighting_details 'w=1/[\s^2^(Fo^2^)+(0.0438P)^2^+0.5005P] where P=(Fo^2^+2Fc^2^)/3'
_refine_ls_weighting_scheme calc
_refine_ls_wR_factor_gt 0.09
_refine_ls_wR_factor_ref 0.0976
_reflns_number_gt 7408
_reflns_number_total 9298
_reflns_threshold_expression 'I > 2\s(I)'
_cod_data_source_file om6b00823_si_001.cif
_cod_data_source_block CoL35FAr
_cod_database_code 4086861

loop_
_symmetry_equiv_pos_as_xyz
'x, y, z'
'-x, -y, -z'

loop_
_atom_site_label
_atom_site_type_symbol
_atom_site_fract_x
_atom_site_fract_y
_atom_site_fract_z
_atom_site_U_iso_or_equiv
_atom_site_adp_type
_atom_site_occupancy
_atom_site_calc_flag
C1 C 0.41631(15) 0.22464(13) 0.19820(10) 0.0257(3) Uani 1 d
C11 C 0.20020(18) 0.51111(18) 0.07414(12) 0.0425(4) Uani 1 d
C12 C 0.0458(2) 0.5882(2) 0.09153(16) 0.0672(7) Uani 1 d
H12A H 0.0197 0.6183 0.0376 0.101 Uiso 1 calc
H12B H 0.0227 0.6561 0.1223 0.101 Uiso 1 calc
H12C H -0.0015 0.5386 0.1256 0.101 Uiso 1 calc
C13 C 0.2769(2) 0.5877(2) 0.01621(15) 0.0592(6) Uani 1 d
H13A H 0.3729 0.5426 0.0119 0.089 Uiso 1 calc
H13B H 0.2458 0.6628 0.0408 0.089 Uiso 1 calc
H13C H 0.26 0.6055 -0.0403 0.089 Uiso 1 calc
C14 C 0.2372(3) 0.4011(2) 0.02767(15) 0.0649(6) Uani 1 d
H14A H 0.1939 0.3497 0.0643 0.097 Uiso 1 calc
H14B H 0.3343 0.3555 0.0143 0.097 Uiso 1 calc
H14C H 0.2068 0.4289 -0.0248 0.097 Uiso 1 calc
C15 C 0.27463(18) 0.55444(15) 0.22922(13) 0.0406(4) Uani 1 d
C16 C 0.1519(2) 0.67923(18) 0.23876(17) 0.0619(6) Uani 1 d
H16A H 0.0702 0.6669 0.2683 0.093 Uiso 1 calc
H16B H 0.1435 0.7213 0.1826 0.093 Uiso 1 calc
H16C H 0.1652 0.7273 0.2713 0.093 Uiso 1 calc
C17 C 0.4053(2) 0.57182(19) 0.17792(16) 0.0523(5) Uani 1 d
H17A H 0.4283 0.6115 0.2113 0.078 Uiso 1 calc
H17B H 0.3908 0.6213 0.1246 0.078 Uiso 1 calc
H17C H 0.4786 0.4934 0.1657 0.078 Uiso 1 calc
C18 C 0.2949(2) 0.4911(2) 0.31851(14) 0.0544(5) Uani 1 d
H18A H 0.3149 0.5397 0.3465 0.082 Uiso 1 calc
H18B H 0.3693 0.4119 0.3124 0.082 Uiso 1 calc
H18C H 0.2132 0.4818 0.3526 0.082 Uiso 1 calc
C21 C 0.56346(15) 0.13354(13) 0.18198(11) 0.0284(3) Uani 1 d
C22 C 0.64585(16) 0.14720(14) 0.10032(11) 0.0326(4) Uani 1 d
H22 H 0.6093 0.2072 0.0584 0.039 Uiso 1 calc
C23 C 0.78247(17) 0.07019(17) 0.08289(12) 0.0405(4) Uani 1 d
C24 C 0.84293(17) -0.01928(17) 0.14221(14) 0.0460(5) Uani 1 d
H24 H 0.9354 -0.0702 0.1291 0.055 Uiso 1 calc
C25 C 0.75828(18) -0.02913(16) 0.22250(13) 0.0417(4) Uani 1 d
C26 C 0.62083(16) 0.04447(15) 0.24418(12) 0.0343(4) Uani 1 d
H26 H 0.5676 0.0348 0.2992 0.041 Uiso 1 calc
C31 C 0.33265(15) 0.07510(14) 0.29227(11) 0.0290(3) Uani 1 d
C32 C 0.37852(17) -0.02756(14) 0.24666(11) 0.0338(4) Uani 1 d
C33 C 0.3959(2) -0.14016(16) 0.29478(14) 0.0455(5) Uani 1 d
H33 H 0.4273 -0.2089 0.2658 0.055 Uiso 1 calc
C34 C 0.3683(2) -0.15335(17) 0.38323(14) 0.0533(5) Uani 1 d
H34 H 0.3829 -0.2301 0.4134 0.064 Uiso 1 calc
C35 C 0.3187(2) -0.05173(17) 0.42721(13) 0.0487(5) Uani 1 d
H35 H 0.2981 -0.0605 0.4873 0.058 Uiso 1 calc
C36 C 0.29884(17) 0.06358(15) 0.38323(11) 0.0355(4) Uani 1 d
C37 C 0.4074(2) -0.02237(16) 0.14927(12) 0.0402(4) Uani 1 d
H37 H 0.3936 0.0617 0.125 0.048 Uiso 1 calc
C38 C 0.3074(2) -0.0555(2) 0.12437(16) 0.0591(6) Uani 1 d
H38A H 0.3277 -0.141 0.1406 0.089 Uiso 1 calc
H38B H 0.3166 -0.0385 0.0631 0.089 Uiso 1 calc
H38C H 0.2158 -0.0078 0.1539 0.089 Uiso 1 calc
C39 C 0.5539(2) -0.10724(18) 0.10874(14) 0.0525(5) Uani 1 d
H39A H 0.6165 -0.0844 0.1217 0.079 Uiso 1 calc
H39B H 0.5671 -0.1003 0.0472 0.079 Uiso 1 calc
H39C H 0.5697 -0.1903 0.1319 0.079 Uiso 1 calc
C40 C 0.24586(18) 0.17204(16) 0.43537(12) 0.0405(4) Uani 1 d
H40 H 0.2177 0.2465 0.3959 0.049 Uiso 1 calc
C41 C 0.1205(3) 0.1788(2) 0.50864(15) 0.0658(7) Uani 1 d
H41A H 0.0522 0.1781 0.4858 0.099 Uiso 1 calc
H41B H 0.085 0.2528 0.5355 0.099 Uiso 1 calc
H41C H 0.1457 0.1096 0.5506 0.099 Uiso 1 calc
C42 C 0.3580(3) 0.1716(2) 0.4686(2) 0.0792(8) Uani 1 d
H42A H 0.3902 0.0983 0.5062 0.119 Uiso 1 calc
H42B H 0.3224 0.2417 0.4999 0.119 Uiso 1 calc
H42C H 0.432 0.1744 0.4207 0.119 Uiso 1 calc
C51 C -0.2864(3) 0.4010(3) 0.45715(18) 0.0889(10) Uani 1 d
H51A H -0.3418 0.378 0.4362 0.133 Uiso 1 calc
H51B H -0.3439 0.4658 0.4938 0.133 Uiso 1 calc
H51C H -0.2316 0.3316 0.4895 0.133 Uiso 1 calc
C52 C -0.2824(3) 0.5885(3) 0.3022(2) 0.0944(10) Uani 1 d
H52A H -0.2258 0.6187 0.2549 0.142 Uiso 1 calc
H52B H -0.3421 0.6518 0.3398 0.142 Uiso 1 calc
H52C H -0.3356 0.5641 0.2803 0.142 Uiso 1 calc
C53 C -0.0823(2) 0.5095(2) 0.41190(18) 0.0668(7) Uani 1 d
H53A H -0.0175 0.4409 0.4386 0.1 Uiso 1 calc
H53B H -0.1472 0.564 0.4546 0.1 Uiso 1 calc
H53C H -0.0355 0.5522 0.3673 0.1 Uiso 1 calc
C54 C -0.2756(3) 0.2938(3) 0.2656(2) 0.0896(10) Uani 1 d
H54A H -0.3255 0.2893 0.3247 0.134 Uiso 1 calc
H54B H -0.2862 0.2424 0.2343 0.134 Uiso 1 calc
H54C H -0.3101 0.3768 0.2402 0.134 Uiso 1 calc
C55 C 0.0009(3) 0.2274(2) 0.14433(15) 0.0648(6) Uani 1 d
H55A H -0.0353 0.3049 0.1116 0.097 Uiso 1 calc
H55B H -0.0114 0.1668 0.1234 0.097 Uiso 1 calc
H55C H 0.0963 0.2036 0.1381 0.097 Uiso 1 calc
C56 C -0.0315(3) 0.0861(2) 0.32185(16) 0.0621(6) Uani 1 d
H56A H 0.0639 0.0568 0.3186 0.093 Uiso 1 calc
H56B H -0.0464 0.0307 0.297 0.093 Uiso 1 calc
H56C H -0.0817 0.0914 0.3812 0.093 Uiso 1 calc
N1 N 0.31228(12) 0.19498(11) 0.24821(8) 0.0262(3) Uani 1 d
N2 N 0.40126(12) 0.33431(11) 0.15888(9) 0.0286(3) Uani 1 d
N3 N -0.05592(13) 0.34076(13) 0.29935(10) 0.0352(3) Uani 1 d
F1 F 0.86067(11) 0.08460(12) 0.00302(8) 0.0589(3) Uani 1 d
F2 F 0.81375(11) -0.11549(11) 0.28328(8) 0.0622(3) Uani 1 d
Si1 Si -0.17300(5) 0.45437(5) 0.36371(4) 0.04492(14) Uani 1 d
Si2 Si -0.09068(5) 0.24097(5) 0.26100(4) 0.04358(13) Uani 1 d
P1 P 0.24415(4) 0.44714(3) 0.18073(3) 0.02869(10) Uani 1 d
Co1 Co 0.12598(2) 0.32574(2) 0.26468(2) 0.02922(7) Uani 1 d

loop_
_atom_site_aniso_label
_atom_site_aniso_U_11
_atom_site_aniso_U_22
_atom_site_aniso_U_33
_atom_site_aniso_U_23
_atom_site_aniso_U_13
_atom_site_aniso_U_12
C1 0.0242(7) 0.0236(7) 0.0299(8) -0.0034(6) -0.0070(6) -0.0095(6)
C11 0.0342(9) 0.0464(10) 0.0435(11) 0.0124(8) -0.0137(8) -0.0182(8)
C12 0.0369(10) 0.0854(17) 0.0638(15) 0.0279(13) -0.0233(10) -0.0201(11)
C13 0.0498(12) 0.0677(14) 0.0543(13) 0.0229(11) -0.0140(10) -0.0310(11)
C14 0.0820(17) 0.0804(17) 0.0505(13) 0.0026(12) -0.0298(12) -0.0438(14)
C15 0.0353(9) 0.0281(8) 0.0577(12) -0.0105(8) -0.0073(8) -0.0120(7)
C16 0.0507(12) 0.0307(10) 0.0914(18) -0.0197(11) -0.0042(11) -0.0075(9)
C17 0.0451(11) 0.0413(10) 0.0789(15) -0.0126(10) -0.0094(10) -0.0256(9)
C18 0.0547(12) 0.0569(13) 0.0590(13) -0.0185(11) -0.0154(10) -0.0224(10)
C21 0.0254(7) 0.0230(7) 0.0377(9) -0.0051(6) -0.0075(6) -0.0097(6)
C22 0.0283(8) 0.0275(8) 0.0381(9) -0.0034(7) -0.0055(7) -0.0094(6)
C23 0.0278(8) 0.0406(10) 0.0454(11) -0.0060(8) -0.0001(7) -0.0122(7)
C24 0.0241(8) 0.0411(10) 0.0606(13) -0.0077(9) -0.0062(8) -0.0040(7)
C25 0.0327(9) 0.0345(9) 0.0522(11) 0.0009(8) -0.0172(8) -0.0064(7)
C26 0.0282(8) 0.0313(8) 0.0397(9) -0.0018(7) -0.0083(7) -0.0094(6)
C31 0.0258(7) 0.0235(7) 0.0355(9) 0.0015(6) -0.0070(6) -0.0103(6)
C32 0.0350(8) 0.0253(8) 0.0407(10) -0.0007(7) -0.0079(7) -0.0137(7)
C33 0.0508(11) 0.0232(8) 0.0558(12) -0.0022(8) -0.0078(9) -0.0135(8)
C34 0.0598(12) 0.0276(9) 0.0555(13) 0.0114(8) -0.0054(10) -0.0157(9)
C35 0.0522(11) 0.0375(10) 0.0394(11) 0.0069(8) -0.0045(8) -0.0128(9)
C36 0.0328(8) 0.0296(8) 0.0363(9) 0.0001(7) -0.0049(7) -0.0097(7)
C37 0.0535(11) 0.0279(8) 0.0420(10) -0.0036(7) -0.0121(8) -0.0188(8)
C38 0.0714(15) 0.0517(12) 0.0683(15) -0.0110(11) -0.0261(12) -0.0290(11)
C39 0.0631(13) 0.0394(10) 0.0501(12) -0.0143(9) -0.0019(10) -0.0198(9)
C40 0.0430(10) 0.0337(9) 0.0355(10) -0.0018(7) -0.0088(7) -0.0087(7)
C41 0.0694(15) 0.0620(14) 0.0512(13) -0.0181(11) 0.0113(11) -0.0252(12)
C42 0.0595(15) 0.0690(16) 0.116(2) -0.0451(16) -0.0314(15) -0.0087(12)
C51 0.0655(17) 0.135(3) 0.0687(18) -0.0262(18) 0.0187(13) -0.0581(18)
C52 0.0674(17) 0.0670(17) 0.107(2) -0.0108(16) -0.0314(16) 0.0165(14)
C53 0.0497(12) 0.0631(14) 0.0857(18) -0.0365(13) -0.0022(12) -0.0174(11)
C54 0.0492(14) 0.096(2) 0.148(3) -0.038(2) -0.0357(16) -0.0307(14)
C55 0.0898(18) 0.0636(15) 0.0563(14) -0.0017(11) -0.0259(13) -0.0410(14)
C56 0.0749(16) 0.0557(13) 0.0700(16) 0.0070(11) -0.0200(12) -0.0434(12)
N1 0.0251(6) 0.0206(6) 0.0316(7) -0.0011(5) -0.0063(5) -0.0093(5)
N2 0.0244(6) 0.0221(6) 0.0361(7) -0.0018(5) -0.0050(5) -0.0087(5)
N3 0.0248(6) 0.0379(8) 0.0437(8) -0.0015(6) -0.0079(6) -0.0146(6)
F1 0.0308(5) 0.0667(8) 0.0534(7) -0.0029(6) 0.0074(5) -0.0102(5)
F2 0.0389(6) 0.0563(7) 0.0664(8) 0.0126(6) -0.0220(6) 0.0001(5)
Si1 0.0258(2) 0.0493(3) 0.0506(3) -0.0081(2) -0.0024(2) -0.0103(2)
Si2 0.0370(3) 0.0470(3) 0.0559(3) -0.0006(2) -0.0165(2) -0.0237(2)
P1 0.02376(19) 0.02133(18) 0.0380(2) 0.00100(16) -0.00738(16) -0.00837(15)
Co1 0.02206(11) 0.02732(12) 0.03588(13) -0.00066(9) -0.00619(8) -0.00960(8)

loop_
_atom_type_symbol
_atom_type_description
_atom_type_scat_dispersion_real
_atom_type_scat_dispersion_imag
_atom_type_scat_source
C C 0.0033 0.0016 'International Tables Vol C Tables 4.2.6.8 and 6.1.1.4'
H H 0 0 'International Tables Vol C Tables 4.2.6.8 and 6.1.1.4'
N N 0.0061 0.0033 'International Tables Vol C Tables 4.2.6.8 and 6.1.1.4'
F F 0.0171 0.0103 'International Tables Vol C Tables 4.2.6.8 and 6.1.1.4'
Si Si 0.0817 0.0704 'International Tables Vol C Tables 4.2.6.8 and 6.1.1.4'
P P 0.1023 0.0942 'International Tables Vol C Tables 4.2.6.8 and 6.1.1.4'
Co Co 0.3494 0.9721 'International Tables Vol C Tables 4.2.6.8 and 6.1.1.4'

loop_
_geom_angle_atom_site_label_1
_geom_angle_atom_site_label_2
_geom_angle_atom_site_label_3
_geom_angle
N2 C1 N1 124.35(13)
N2 C1 C21 112.83(13)
N1 C1 C21 122.82(13)
C14 C11 C13 108.24(18)
C14 C11 C12 109.79(19)
C13 C11 C12 110.01(17)
C14 C11 P1 105.94(14)
C13 C11 P1 114.89(14)
C12 C11 P1 107.84(14)
C18 C15 C17 107.86(17)
C18 C15 C16 109.72(17)
C17 C15 C16 110.30(16)
C18 C15 P1 104.75(13)
C17 C15 P1 112.21(13)
C16 C15 P1 111.78(14)
C26 C21 C22 119.59(14)
C26 C21 C1 124.16(14)
C22 C21 C1 116.12(14)
C23 C22 C21 118.83(16)
F1 C23 C24 118.66(15)
F1 C23 C22 117.92(16)
C24 C23 C22 123.42(17)
C23 C24 C25 116.00(16)
F2 C25 C26 118.35(17)
F2 C25 C24 118.04(16)
C26 C25 C24 123.61(17)
C25 C26 C21 118.54(16)
C36 C31 C32 120.47(15)
C36 C31 N1 117.78(14)
C32 C31 N1 121.67(15)
C33 C32 C31 117.63(17)
C33 C32 C37 118.07(15)
C31 C32 C37 124.29(15)
C34 C33 C32 122.36(17)
C33 C34 C35 119.50(17)
C34 C35 C36 121.16(19)
C35 C36 C31 118.76(16)
C35 C36 C40 118.74(16)
C31 C36 C40 122.47(15)
C32 C37 C39 112.68(16)
C32 C37 C38 110.50(16)
C39 C37 C38 109.15(16)
C42 C40 C36 111.27(16)
C42 C40 C41 111.4(2)
C36 C40 C41 112.38(17)
C1 N1 C31 122.92(12)
C1 N1 Co1 117.75(10)
C31 N1 Co1 119.27(10)
C1 N2 P1 117.13(11)
Si1 N3 Si2 125.56(9)
Si1 N3 Co1 117.61(8)
Si2 N3 Co1 116.81(8)
N3 Si1 C52 112.30(12)
N3 Si1 C53 109.45(9)
C52 Si1 C53 107.62(15)
N3 Si1 C51 113.00(12)
C52 Si1 C51 108.35(16)
C53 Si1 C51 105.77(13)
N3 Si2 C56 110.90(10)
N3 Si2 C55 108.64(9)
C56 Si2 C55 108.86(12)
N3 Si2 C54 113.64(11)
C56 Si2 C54 108.50(13)
C55 Si2 C54 106.10(14)
N2 P1 C11 105.74(8)
N2 P1 C15 101.21(8)
C11 P1 C15 113.03(9)
N2 P1 Co1 97.94(6)
C11 P1 Co1 112.81(6)
C15 P1 Co1 122.47(7)
N3 Co1 N1 138.67(6)
N3 Co1 P1 136.77(5)
N1 Co1 P1 82.37(5)

loop_
_geom_bond_atom_site_label_1
_geom_bond_atom_site_label_2
_geom_bond_distance
C1 N2 1.317(2)
C1 N1 1.354(2)
C1 C21 1.511(2)
C11 C14 1.524(3)
C11 C13 1.534(3)
C11 C12 1.535(3)
C11 P1 1.868(2)
C15 C18 1.529(3)
C15 C17 1.536(3)
C15 C16 1.539(2)
C15 P1 1.8739(19)
C21 C26 1.391(2)
C21 C22 1.395(2)
C22 C23 1.379(2)
C23 F1 1.356(2)
C23 C24 1.373(3)
C24 C25 1.381(3)
C25 F2 1.354(2)
C25 C26 1.379(2)
C31 C36 1.408(2)
C31 C32 1.415(2)
C31 N1 1.438(2)
C32 C33 1.393(2)
C32 C37 1.516(3)
C33 C34 1.370(3)
C34 C35 1.381(3)
C35 C36 1.391(2)
C36 C40 1.526(2)
C37 C39 1.533(3)
C37 C38 1.540(3)
C40 C42 1.523(3)
C40 C41 1.527(3)
C51 Si1 1.869(3)
C52 Si1 1.864(3)
C53 Si1 1.866(2)
C54 Si2 1.872(3)
C55 Si2 1.871(3)
C56 Si2 1.868(2)
N1 Co1 1.9757(14)
N2 P1 1.6815(14)
N3 Si1 1.7144(16)
N3 Si2 1.7216(16)
N3 Co1 1.8871(16)
P1 Co1 2.3691(8)
